data_7721013
loop_
_publ_author_name
'Varaksina, Evgenia'
'Ferulev, Alexey I.'
'Korshunov, Vladislav Mikhailovich'
'Stankevich, Tatyana S.'
'Gontcharenko , Victoria E.'
'Taydakov, Ilya V.'

_publ_section_title
;
 Modulating the energy transfer processes via XPh3 (X=Si, Ge, Sn)
 substitution in luminescent Eu3+ \b-diketonate complexes
;
_journal_name_full 'Dalton Transactions'
_journal_paper_doi 10.1039/D6DT00437G
_journal_year 2026
_chemical_formula_moiety 'C26 H22 O Si'
_chemical_formula_sum 'C26 H22 O Si'
_chemical_formula_weight 378.52
_space_group_crystal_system monoclinic
_space_group_IT_number 14
_space_group_name_Hall '-P 2yn'
_space_group_name_H-M_alt 'P 1 21/n 1'
_atom_sites_solution_hydrogens geom
_atom_sites_solution_primary dual
_audit_creation_date 2025-11-10
_audit_creation_method
;
Olex2 1.5
(compiled 2025.07.13 svn.rb7424aed for OlexSys, GUI svn.r7314)
;
_audit_update_record
;
2025-11-10 deposited with the CCDC.	2026-05-08 downloaded from the CCDC.
;
_cell_angle_alpha 90
_cell_angle_beta 101.6530(10)
_cell_angle_gamma 90
_cell_formula_units_Z 4
_cell_length_a 14.2169(4)
_cell_length_b 9.7795(3)
_cell_length_c 14.9346(5)
_cell_measurement_reflns_used 4112
_cell_measurement_temperature 100.00
_cell_measurement_theta_max 28.54
_cell_measurement_theta_min 2.51
_cell_volume 2033.62(11)
_computing_cell_refinement 'SAINT V8.40B (?, 2016)'
_computing_data_reduction 'SAINT V8.40B (?, 2016)'
_computing_molecular_graphics 'Olex2 1.5 (Dolomanov et al., 2009)'
_computing_publication_material 'Olex2 1.5 (Dolomanov et al., 2009)'
_computing_structure_refinement 'SHELXL 2018/3 (Sheldrick, 2015)'
_computing_structure_solution 'SHELXT 2018/2 (Sheldrick, 2018)'
_diffrn_ambient_temperature 100.00
_diffrn_measured_fraction_theta_full 1.000
_diffrn_measured_fraction_theta_max 0.999
_diffrn_measurement_device_type 'Bruker D8 Quest with Photon III Detector'
_diffrn_measurement_method '\f and \w shutterless scans'
_diffrn_radiation_type MoK\a
_diffrn_radiation_wavelength 0.71073
_diffrn_reflns_av_R_equivalents 0.0595
_diffrn_reflns_av_unetI/netI 0.0608
_diffrn_reflns_Laue_measured_fraction_full 1.000
_diffrn_reflns_Laue_measured_fraction_max 0.999
_diffrn_reflns_limit_h_max 17
_diffrn_reflns_limit_h_min -18
_diffrn_reflns_limit_k_max 12
_diffrn_reflns_limit_k_min -12
_diffrn_reflns_limit_l_max 19
_diffrn_reflns_limit_l_min -19
_diffrn_reflns_number 18225
_diffrn_reflns_point_group_measured_fraction_full 1.000
_diffrn_reflns_point_group_measured_fraction_max 0.999
_diffrn_reflns_theta_full 25.242
_diffrn_reflns_theta_max 28.000
_diffrn_reflns_theta_min 2.214
_diffrn_source 'micro-focus sealed X-ray tube'
_diffrn_source_current 0.9
_diffrn_source_power 0.045
_diffrn_source_voltage 50.0
_exptl_absorpt_coefficient_mu 0.129
_exptl_absorpt_correction_T_max 0.6478
_exptl_absorpt_correction_T_min 0.5928
_exptl_absorpt_correction_type multi-scan
_exptl_absorpt_process_details
;
SADABS-2016/2 (Bruker,2016/2) was used for absorption correction.
wR2(int) was 0.0871 before and 0.0577 after correction.
The Ratio of minimum to maximum transmission is 0.9151.
The \l/2 correction factor is Not present.
;
_exptl_crystal_colour colourless
_exptl_crystal_density_diffrn 1.236
_exptl_crystal_description block
_exptl_crystal_F_000 800
_exptl_crystal_size_max 0.107
_exptl_crystal_size_mid 0.103
_exptl_crystal_size_min 0.087
_refine_diff_density_max 0.405
_refine_diff_density_min -0.301
_refine_diff_density_rms 0.054
_refine_ls_extinction_method none
_refine_ls_goodness_of_fit_ref 1.019
_refine_ls_hydrogen_treatment constr
_refine_ls_matrix_type full
_refine_ls_number_parameters 254
_refine_ls_number_reflns 4911
_refine_ls_number_restraints 0
_refine_ls_restrained_S_all 1.019
_refine_ls_R_factor_all 0.0720
_refine_ls_R_factor_gt 0.0454
_refine_ls_shift/su_max 0.001
_refine_ls_shift/su_mean 0.000
_refine_ls_structure_factor_coef Fsqd
_refine_ls_weighting_details 'w=1/[\s^2^(Fo^2^)+(0.0328P)^2^+1.0374P] where P=(Fo^2^+2Fc^2^)/3'
_refine_ls_weighting_scheme calc
_refine_ls_wR_factor_gt 0.0976
_refine_ls_wR_factor_ref 0.1075
_reflns_Friedel_coverage 0.000
_reflns_number_gt 3584
_reflns_number_total 4911
_reflns_threshold_expression 'I > 2\s(I)'
_cod_data_source_file d6dt00437g2.cif
_cod_data_source_block q_CCDC1
_cod_database_code 7721013
_shelx_shelxl_version_number 2018/3
_shelx_space_group_comment
;
The symmetry employed for this shelxl refinement is uniquely defined
by the following loop, which should always be used as a source of
symmetry information in preference to the above space-group names.
They are only intended as comments.
;
_olex2_refinement_description
;
1. Fixed Uiso
 At 1.2 times of:
  All C(H) groups
 At 1.5 times of:
  All C(H,H,H) groups
2.a Aromatic/amide H refined with riding coordinates:
 C2(H2), C10(H10), C22(H22), C5(H5), C26(H26), C6(H6), C25(H25), C3(H3),
 C16(H16), C14(H14), C24(H24), C23(H23), C13(H13), C20(H20), C12(H12), C11(H11),
  C18(H18), C17(H17), C19(H19)
2.b Idealised Me refined as rotating group:
 C8(H8A,H8B,H8C)
;
_olex2_submission_special_instructions 'No special instructions were received'

loop_
_space_group_symop_operation_xyz
'x, y, z'
'-x+1/2, y+1/2, -z+1/2'
'-x, -y, -z'
'x-1/2, -y-1/2, z-1/2'

loop_
_atom_site_label
_atom_site_type_symbol
_atom_site_fract_x
_atom_site_fract_y
_atom_site_fract_z
_atom_site_U_iso_or_equiv
_atom_site_adp_type
_atom_site_occupancy
_atom_site_site_symmetry_order
_atom_site_calc_flag
_atom_site_refinement_flags_posn
_atom_site_refinement_flags_adp
_atom_site_refinement_flags_occupancy
_atom_site_disorder_assembly
_atom_site_disorder_group
Si1 Si 0.32043(3) 0.54349(5) 0.58704(3) 0.01487(12) Uani 1 1 d . . . . .
O1 O 0.33688(10) 0.95603(16) 0.22015(10) 0.0367(4) Uani 1 1 d . . . . .
C9 C 0.30949(12) 0.35865(17) 0.55355(12) 0.0169(3) Uani 1 1 d . . . . .
C2 C 0.43952(12) 0.71985(17) 0.50198(11) 0.0173(4) Uani 1 1 d . . . . .
H2 H 0.489030 0.701742 0.553628 0.021 Uiso 1 1 calc R U . . .
C1 C 0.35167(12) 0.65187(17) 0.49326(11) 0.0160(3) Uani 1 1 d . . . . .
C10 C 0.29854(12) 0.31578(19) 0.46269(12) 0.0206(4) Uani 1 1 d . . . . .
H10 H 0.301069 0.381329 0.416293 0.025 Uiso 1 1 calc R U . . .
C4 C 0.38531(13) 0.83870(17) 0.35962(11) 0.0177(4) Uani 1 1 d . . . . .
C22 C 0.50538(13) 0.50679(18) 0.70053(12) 0.0212(4) Uani 1 1 d . . . . .
H22 H 0.517999 0.452578 0.651498 0.025 Uiso 1 1 calc R U . . .
C5 C 0.29928(13) 0.76658(18) 0.34780(12) 0.0192(4) Uani 1 1 d . . . . .
H5 H 0.251780 0.779562 0.293799 0.023 Uiso 1 1 calc R U . . .
C21 C 0.41453(12) 0.56579(17) 0.69377(11) 0.0158(3) Uani 1 1 d . . . . .
C15 C 0.20057(12) 0.60721(18) 0.60303(11) 0.0172(4) Uani 1 1 d . . . . .
C26 C 0.39854(13) 0.64355(17) 0.76773(11) 0.0180(4) Uani 1 1 d . . . . .
H26 H 0.337703 0.685463 0.764769 0.022 Uiso 1 1 calc R U . . .
C6 C 0.28235(12) 0.67623(18) 0.41397(11) 0.0189(4) Uani 1 1 d . . . . .
H6 H 0.222506 0.629794 0.405453 0.023 Uiso 1 1 calc R U . . .
C25 C 0.46999(13) 0.66084(18) 0.84569(12) 0.0216(4) Uani 1 1 d . . . . .
H25 H 0.457378 0.712893 0.895669 0.026 Uiso 1 1 calc R U . . .
C3 C 0.45603(12) 0.81304(17) 0.43703(11) 0.0174(4) Uani 1 1 d . . . . .
H3 H 0.515797 0.859623 0.445295 0.021 Uiso 1 1 calc R U . . .
C16 C 0.18370(13) 0.74773(19) 0.60903(12) 0.0221(4) Uani 1 1 d . . . . .
H16 H 0.234963 0.809949 0.608789 0.027 Uiso 1 1 calc R U . . .
C14 C 0.30531(13) 0.25890(18) 0.61990(13) 0.0211(4) Uani 1 1 d . . . . .
H14 H 0.313550 0.285088 0.682256 0.025 Uiso 1 1 calc R U . . .
C7 C 0.39649(13) 0.94549(19) 0.29075(12) 0.0212(4) Uani 1 1 d . . . . .
C24 C 0.55952(13) 0.60207(19) 0.85031(12) 0.0233(4) Uani 1 1 d . . . . .
H24 H 0.608474 0.614001 0.903337 0.028 Uiso 1 1 calc R U . . .
C23 C 0.57742(13) 0.5259(2) 0.77738(13) 0.0255(4) Uani 1 1 d . . . . .
H23 H 0.639038 0.486611 0.779973 0.031 Uiso 1 1 calc R U . . .
C13 C 0.28931(14) 0.12223(19) 0.59608(13) 0.0246(4) Uani 1 1 d . . . . .
H13 H 0.285068 0.056279 0.641805 0.030 Uiso 1 1 calc R U . . .
C20 C 0.12324(13) 0.52041(19) 0.60308(13) 0.0256(4) Uani 1 1 d . . . . .
H20 H 0.132179 0.424461 0.599377 0.031 Uiso 1 1 calc R U . . .
C12 C 0.27955(13) 0.08211(19) 0.50567(14) 0.0257(4) Uani 1 1 d . . . . .
H12 H 0.269828 -0.011492 0.489404 0.031 Uiso 1 1 calc R U . . .
C11 C 0.28403(13) 0.1790(2) 0.43928(13) 0.0257(4) Uani 1 1 d . . . . .
H11 H 0.277138 0.151807 0.377232 0.031 Uiso 1 1 calc R U . . .
C18 C 0.01853(14) 0.7093(2) 0.61451(13) 0.0295(5) Uani 1 1 d . . . . .
H18 H -0.043114 0.743576 0.618138 0.035 Uiso 1 1 calc R U . . .
C17 C 0.09421(14) 0.7984(2) 0.61531(13) 0.0288(5) Uani 1 1 d . . . . .
H17 H 0.084898 0.894089 0.620151 0.035 Uiso 1 1 calc R U . . .
C19 C 0.03294(14) 0.5707(2) 0.60843(14) 0.0318(5) Uani 1 1 d . . . . .
H19 H -0.018894 0.509247 0.607879 0.038 Uiso 1 1 calc R U . . .
C8 C 0.48034(16) 1.0403(2) 0.31088(14) 0.0353(5) Uani 1 1 d . . . . .
H8A H 0.538705 0.991118 0.304549 0.053 Uiso 1 1 calc R U . . .
H8B H 0.487626 1.074934 0.373481 0.053 Uiso 1 1 calc R U . . .
H8C H 0.469761 1.117060 0.267850 0.053 Uiso 1 1 calc R U . . .

loop_
_atom_site_aniso_label
_atom_site_aniso_U_11
_atom_site_aniso_U_22
_atom_site_aniso_U_33
_atom_site_aniso_U_23
_atom_site_aniso_U_13
_atom_site_aniso_U_12
Si1 0.0151(2) 0.0134(2) 0.0162(2) -0.00098(18) 0.00347(17) -0.00182(19)
O1 0.0313(8) 0.0456(9) 0.0291(8) 0.0181(7) -0.0033(6) -0.0036(7)
C9 0.0124(8) 0.0156(8) 0.0225(9) -0.0019(7) 0.0032(7) -0.0002(7)
C2 0.0155(8) 0.0187(9) 0.0166(8) -0.0010(7) 0.0007(7) 0.0007(7)
C1 0.0169(8) 0.0143(8) 0.0172(8) -0.0030(7) 0.0049(7) -0.0003(7)
C10 0.0193(9) 0.0208(9) 0.0206(9) -0.0017(7) 0.0013(7) 0.0002(7)
C4 0.0209(9) 0.0169(8) 0.0162(8) -0.0027(7) 0.0054(7) 0.0022(7)
C22 0.0225(9) 0.0198(9) 0.0220(9) -0.0013(7) 0.0063(7) 0.0011(7)
C5 0.0188(9) 0.0206(9) 0.0170(8) -0.0010(7) 0.0006(7) 0.0014(7)
C21 0.0165(8) 0.0129(8) 0.0180(8) 0.0011(6) 0.0036(7) -0.0017(7)
C15 0.0181(9) 0.0191(9) 0.0137(8) -0.0002(7) 0.0019(7) 0.0007(7)
C26 0.0193(9) 0.0156(8) 0.0199(9) 0.0010(7) 0.0058(7) 0.0003(7)
C6 0.0157(8) 0.0198(9) 0.0205(9) -0.0027(7) 0.0020(7) -0.0028(7)
C25 0.0278(10) 0.0189(9) 0.0180(9) -0.0016(7) 0.0043(7) -0.0016(8)
C3 0.0158(8) 0.0184(9) 0.0176(8) -0.0016(7) 0.0027(7) -0.0024(7)
C16 0.0231(10) 0.0191(9) 0.0245(9) -0.0014(7) 0.0053(8) -0.0001(7)
C14 0.0234(9) 0.0194(9) 0.0228(9) -0.0037(7) 0.0098(7) -0.0029(7)
C7 0.0239(9) 0.0202(9) 0.0205(9) 0.0010(7) 0.0066(7) 0.0036(8)
C24 0.0205(9) 0.0255(10) 0.0204(9) -0.0005(7) -0.0039(7) -0.0033(8)
C23 0.0171(9) 0.0287(11) 0.0293(10) 0.0022(8) 0.0013(8) 0.0043(8)
C13 0.0254(10) 0.0177(9) 0.0334(11) 0.0006(8) 0.0125(8) -0.0023(8)
C20 0.0217(10) 0.0197(10) 0.0370(11) -0.0013(8) 0.0100(8) -0.0015(8)
C12 0.0217(9) 0.0179(9) 0.0382(11) -0.0093(8) 0.0078(8) -0.0045(7)
C11 0.0235(10) 0.0254(10) 0.0267(10) -0.0097(8) 0.0016(8) -0.0019(8)
C18 0.0215(10) 0.0407(12) 0.0266(10) -0.0028(9) 0.0053(8) 0.0098(9)
C17 0.0324(11) 0.0243(10) 0.0291(10) -0.0032(8) 0.0043(9) 0.0094(9)
C19 0.0213(10) 0.0362(12) 0.0398(12) -0.0036(9) 0.0110(9) -0.0048(9)
C8 0.0464(13) 0.0311(11) 0.0254(10) 0.0076(9) -0.0001(9) -0.0156(10)

loop_
_atom_type_symbol
_atom_type_description
_atom_type_scat_dispersion_real
_atom_type_scat_dispersion_imag
_atom_type_scat_source
C C 0.0033 0.0016 'International Tables Vol C Tables 4.2.6.8 and 6.1.1.4'
H H 0.0000 0.0000 'International Tables Vol C Tables 4.2.6.8 and 6.1.1.4'
O O 0.0106 0.0060 'International Tables Vol C Tables 4.2.6.8 and 6.1.1.4'
Si Si 0.0817 0.0704 'International Tables Vol C Tables 4.2.6.8 and 6.1.1.4'

loop_
_geom_angle_atom_site_label_1
_geom_angle_atom_site_label_2
_geom_angle_atom_site_label_3
_geom_angle
_geom_angle_site_symmetry_1
_geom_angle_site_symmetry_3
_geom_angle_publ_flag
C9 Si1 C1 111.37(8) . . ?
C9 Si1 C21 110.22(8) . . ?
C9 Si1 C15 109.03(8) . . ?
C21 Si1 C1 109.42(7) . . ?
C15 Si1 C1 105.38(8) . . ?
C15 Si1 C21 111.34(8) . . ?
C10 C9 Si1 122.36(13) . . ?
C10 C9 C14 117.74(16) . . ?
C14 C9 Si1 119.76(13) . . ?
C1 C2 H2 119.3 . . ?
C3 C2 H2 119.3 . . ?
C3 C2 C1 121.49(16) . . ?
C2 C1 Si1 122.68(13) . . ?
C2 C1 C6 117.47(16) . . ?
C6 C1 Si1 119.63(13) . . ?
C9 C10 H10 119.5 . . ?
C11 C10 C9 121.02(17) . . ?
C11 C10 H10 119.5 . . ?
C5 C4 C3 118.84(16) . . ?
C5 C4 C7 118.62(15) . . ?
C3 C4 C7 122.48(16) . . ?
C21 C22 H22 119.3 . . ?
C23 C22 H22 119.3 . . ?
C23 C22 C21 121.36(17) . . ?
C4 C5 H5 119.7 . . ?
C6 C5 C4 120.57(16) . . ?
C6 C5 H5 119.7 . . ?
C22 C21 Si1 120.19(13) . . ?
C26 C21 Si1 122.23(13) . . ?
C26 C21 C22 117.55(16) . . ?
C16 C15 Si1 120.40(13) . . ?
C20 C15 Si1 122.48(14) . . ?
C20 C15 C16 116.98(17) . . ?
C21 C26 H26 119.3 . . ?
C25 C26 C21 121.30(16) . . ?
C25 C26 H26 119.3 . . ?
C1 C6 H6 119.4 . . ?
C5 C6 C1 121.27(16) . . ?
C5 C6 H6 119.4 . . ?
C26 C25 H25 120.0 . . ?
C24 C25 C26 119.94(17) . . ?
C24 C25 H25 120.0 . . ?
C2 C3 C4 120.25(16) . . ?
C2 C3 H3 119.9 . . ?
C4 C3 H3 119.9 . . ?
C15 C16 H16 119.1 . . ?
C17 C16 C15 121.76(18) . . ?
C17 C16 H16 119.1 . . ?
C9 C14 H14 119.4 . . ?
C13 C14 C9 121.13(17) . . ?
C13 C14 H14 119.4 . . ?
O1 C7 C4 120.18(17) . . ?
O1 C7 C8 120.70(17) . . ?
C8 C7 C4 119.11(15) . . ?
C25 C24 H24 120.1 . . ?
C23 C24 C25 119.80(16) . . ?
C23 C24 H24 120.1 . . ?
C22 C23 H23 120.0 . . ?
C24 C23 C22 120.03(17) . . ?
C24 C23 H23 120.0 . . ?
C14 C13 H13 120.0 . . ?
C12 C13 C14 120.03(18) . . ?
C12 C13 H13 120.0 . . ?
C15 C20 H20 119.2 . . ?
C15 C20 C19 121.54(18) . . ?
C19 C20 H20 119.2 . . ?
C13 C12 H12 120.2 . . ?
C11 C12 C13 119.65(17) . . ?
C11 C12 H12 120.2 . . ?
C10 C11 H11 119.8 . . ?
C12 C11 C10 120.41(18) . . ?
C12 C11 H11 119.8 . . ?
C17 C18 H18 120.2 . . ?
C19 C18 H18 120.2 . . ?
C19 C18 C17 119.67(19) . . ?
C16 C17 H17 120.1 . . ?
C18 C17 C16 119.84(19) . . ?
C18 C17 H17 120.1 . . ?
C20 C19 H19 119.9 . . ?
C18 C19 C20 120.22(19) . . ?
C18 C19 H19 119.9 . . ?
C7 C8 H8A 109.5 . . ?
C7 C8 H8B 109.5 . . ?
C7 C8 H8C 109.5 . . ?
H8A C8 H8B 109.5 . . ?
H8A C8 H8C 109.5 . . ?
H8B C8 H8C 109.5 . . ?

loop_
_geom_bond_atom_site_label_1
_geom_bond_atom_site_label_2
_geom_bond_distance
_geom_bond_site_symmetry_2
_geom_bond_publ_flag
Si1 C9 1.8736(17) . ?
Si1 C1 1.8798(17) . ?
Si1 C21 1.8751(17) . ?
Si1 C15 1.8744(18) . ?
O1 C7 1.216(2) . ?
C9 C10 1.399(2) . ?
C9 C14 1.400(2) . ?
C2 H2 0.9500 . ?
C2 C1 1.397(2) . ?
C2 C3 1.385(2) . ?
C1 C6 1.400(2) . ?
C10 H10 0.9500 . ?
C10 C11 1.387(2) . ?
C4 C5 1.392(2) . ?
C4 C3 1.393(2) . ?
C4 C7 1.497(2) . ?
C22 H22 0.9500 . ?
C22 C21 1.400(2) . ?
C22 C23 1.388(2) . ?
C5 H5 0.9500 . ?
C5 C6 1.382(2) . ?
C21 C26 1.397(2) . ?
C15 C16 1.401(2) . ?
C15 C20 1.389(2) . ?
C26 H26 0.9500 . ?
C26 C25 1.392(2) . ?
C6 H6 0.9500 . ?
C25 H25 0.9500 . ?
C25 C24 1.385(3) . ?
C3 H3 0.9500 . ?
C16 H16 0.9500 . ?
C16 C17 1.386(3) . ?
C14 H14 0.9500 . ?
C14 C13 1.390(2) . ?
C7 C8 1.492(3) . ?
C24 H24 0.9500 . ?
C24 C23 1.385(3) . ?
C23 H23 0.9500 . ?
C13 H13 0.9500 . ?
C13 C12 1.386(3) . ?
C20 H20 0.9500 . ?
C20 C19 1.392(3) . ?
C12 H12 0.9500 . ?
C12 C11 1.382(3) . ?
C11 H11 0.9500 . ?
C18 H18 0.9500 . ?
C18 C17 1.383(3) . ?
C18 C19 1.376(3) . ?
C17 H17 0.9500 . ?
C19 H19 0.9500 . ?
C8 H8A 0.9800 . ?
C8 H8B 0.9800 . ?
C8 H8C 0.9800 . ?

loop_
_geom_torsion_atom_site_label_1
_geom_torsion_atom_site_label_2
_geom_torsion_atom_site_label_3
_geom_torsion_atom_site_label_4
_geom_torsion
_geom_torsion_site_symmetry_1
_geom_torsion_site_symmetry_2
_geom_torsion_site_symmetry_3
_geom_torsion_site_symmetry_4
_geom_torsion_publ_flag
Si1 C9 C10 C11 -175.54(14) . . . . ?
Si1 C9 C14 C13 174.67(14) . . . . ?
Si1 C1 C6 C5 173.22(13) . . . . ?
Si1 C21 C26 C25 -178.82(13) . . . . ?
Si1 C15 C16 C17 176.04(14) . . . . ?
Si1 C15 C20 C19 -175.28(15) . . . . ?
C9 Si1 C1 C2 -113.42(15) . . . . ?
C9 Si1 C1 C6 72.15(15) . . . . ?
C9 Si1 C21 C22 49.51(16) . . . . ?
C9 Si1 C21 C26 -132.27(14) . . . . ?
C9 Si1 C15 C16 -166.36(14) . . . . ?
C9 Si1 C15 C20 9.06(17) . . . . ?
C9 C10 C11 C12 0.4(3) . . . . ?
C9 C14 C13 C12 1.6(3) . . . . ?
C2 C1 C6 C5 -1.5(3) . . . . ?
C1 Si1 C9 C10 -17.02(17) . . . . ?
C1 Si1 C9 C14 167.53(13) . . . . ?
C1 Si1 C21 C22 -73.28(15) . . . . ?
C1 Si1 C21 C26 104.94(15) . . . . ?
C1 Si1 C15 C16 -46.71(16) . . . . ?
C1 Si1 C15 C20 128.71(15) . . . . ?
C1 C2 C3 C4 -1.6(3) . . . . ?
C10 C9 C14 C13 -1.0(3) . . . . ?
C4 C5 C6 C1 -1.7(3) . . . . ?
C22 C21 C26 C25 -0.6(3) . . . . ?
C5 C4 C3 C2 -1.7(3) . . . . ?
C5 C4 C7 O1 -9.5(3) . . . . ?
C5 C4 C7 C8 169.15(18) . . . . ?
C21 Si1 C9 C10 -138.66(14) . . . . ?
C21 Si1 C9 C14 45.89(16) . . . . ?
C21 Si1 C1 C2 8.68(17) . . . . ?
C21 Si1 C1 C6 -165.74(13) . . . . ?
C21 Si1 C15 C16 71.82(16) . . . . ?
C21 Si1 C15 C20 -112.76(15) . . . . ?
C21 C22 C23 C24 1.4(3) . . . . ?
C21 C26 C25 C24 1.0(3) . . . . ?
C15 Si1 C9 C10 98.84(15) . . . . ?
C15 Si1 C9 C14 -76.61(15) . . . . ?
C15 Si1 C1 C2 128.49(14) . . . . ?
C15 Si1 C1 C6 -45.93(15) . . . . ?
C15 Si1 C21 C22 170.64(14) . . . . ?
C15 Si1 C21 C26 -11.14(17) . . . . ?
C15 C16 C17 C18 -0.9(3) . . . . ?
C15 C20 C19 C18 -0.5(3) . . . . ?
C26 C25 C24 C23 -0.2(3) . . . . ?
C25 C24 C23 C22 -1.0(3) . . . . ?
C3 C2 C1 Si1 -171.41(13) . . . . ?
C3 C2 C1 C6 3.1(2) . . . . ?
C3 C4 C5 C6 3.3(3) . . . . ?
C3 C4 C7 O1 173.33(18) . . . . ?
C3 C4 C7 C8 -8.0(3) . . . . ?
C16 C15 C20 C19 0.3(3) . . . . ?
C14 C9 C10 C11 0.0(3) . . . . ?
C14 C13 C12 C11 -1.2(3) . . . . ?
C7 C4 C5 C6 -173.95(16) . . . . ?
C7 C4 C3 C2 175.45(16) . . . . ?
C23 C22 C21 Si1 177.62(14) . . . . ?
C23 C22 C21 C26 -0.7(3) . . . . ?
C13 C12 C11 C10 0.2(3) . . . . ?
C20 C15 C16 C17 0.4(3) . . . . ?
C17 C18 C19 C20 0.0(3) . . . . ?
C19 C18 C17 C16 0.7(3) . . . . ?
